data_4070171
loop_
_publ_author_name
'Brendler, Erica'
'W\"achtler, Erik'
'Wagler, J\"org'

_publ_section_title
;
 Hypercoordinate Silacycloalkanes: Step-by-Step Tuning of N\\rightarrow Si
 Interactions&#x00A7;
;
_journal_issue 18
_journal_name_full Organometallics
_journal_page_first 5459
_journal_paper_doi 10.1021/om900636e
_journal_volume 28
_journal_year 2009
_chemical_formula_moiety '2(C22 H20 N2 O2 Si), C4 H8 O'
_chemical_formula_sum 'C48 H48 N4 O5 Si2'
_chemical_formula_weight 817.08
_chemical_name_systematic
;
 1,1-bis[kappa-O,N-(8-oxyquinolinato)]silacyclopentane THF-hemisolvate 
;
_space_group_IT_number 15
_symmetry_cell_setting monoclinic
_symmetry_space_group_name_Hall '-C 2yc'
_symmetry_space_group_name_H-M 'C 1 2/c 1'
_atom_sites_solution_hydrogens geom
_atom_sites_solution_primary direct
_atom_sites_solution_secondary difmap
_audit_creation_method SHELXL-97
_cell_angle_alpha 90.00
_cell_angle_beta 127.929(3)
_cell_angle_gamma 90.00
_cell_formula_units_Z 4
_cell_length_a 32.107(2)
_cell_length_b 8.2085(6)
_cell_length_c 19.9681(15)
_cell_measurement_reflns_used 3115
_cell_measurement_temperature 296(2)
_cell_measurement_theta_max 22.51
_cell_measurement_theta_min 2.58
_cell_volume 4151.0(5)
_computing_cell_refinement 'Bruker SMART'
_computing_data_collection 'Bruker SMART'
_computing_data_reduction 'Bruker SAINT'
_computing_molecular_graphics 'ORTEP32 (Farugia)'
_computing_publication_material 'Ciftab (Sheldrick)'
_computing_structure_refinement 'SHELXL-97 (Sheldrick, 1997)'
_computing_structure_solution 'SHELXS-97 (Sheldrick, 1990)'
_diffrn_ambient_temperature 296(2)
_diffrn_measured_fraction_theta_full 0.998
_diffrn_measured_fraction_theta_max 0.998
_diffrn_measurement_device_type 'CCD area detector'
_diffrn_measurement_method 'phi and omega scans'
_diffrn_radiation_monochromator graphite
_diffrn_radiation_source 'fine-focus sealed tube'
_diffrn_radiation_type MoK\a
_diffrn_radiation_wavelength 0.71073
_diffrn_reflns_av_R_equivalents 0.0476
_diffrn_reflns_av_sigmaI/netI 0.0457
_diffrn_reflns_limit_h_max 38
_diffrn_reflns_limit_h_min -37
_diffrn_reflns_limit_k_max 9
_diffrn_reflns_limit_k_min -9
_diffrn_reflns_limit_l_max 23
_diffrn_reflns_limit_l_min -23
_diffrn_reflns_number 18967
_diffrn_reflns_theta_full 25.00
_diffrn_reflns_theta_max 25.00
_diffrn_reflns_theta_min 2.59
_exptl_absorpt_coefficient_mu 0.139
_exptl_absorpt_correction_T_max 0.9931
_exptl_absorpt_correction_T_min 0.9154
_exptl_absorpt_correction_type multi-scan
_exptl_absorpt_process_details SADABS
_exptl_crystal_colour yellow
_exptl_crystal_density_diffrn 1.307
_exptl_crystal_density_method 'not measured'
_exptl_crystal_description plate
_exptl_crystal_F_000 1728
_exptl_crystal_size_max 0.30
_exptl_crystal_size_mid 0.15
_exptl_crystal_size_min 0.05
_refine_diff_density_max 0.164
_refine_diff_density_min -0.240
_refine_diff_density_rms 0.040
_refine_ls_extinction_method none
_refine_ls_goodness_of_fit_ref 1.023
_refine_ls_hydrogen_treatment constr
_refine_ls_matrix_type full
_refine_ls_number_parameters 289
_refine_ls_number_reflns 3643
_refine_ls_number_restraints 0
_refine_ls_restrained_S_all 1.023
_refine_ls_R_factor_all 0.0854
_refine_ls_R_factor_gt 0.0407
_refine_ls_shift/su_max 0.001
_refine_ls_shift/su_mean 0.000
_refine_ls_structure_factor_coef Fsqd
_refine_ls_weighting_details 'calc w=1/[\s^2^(Fo^2^)+(0.0446P)^2^+0.7452P] where P=(Fo^2^+2Fc^2^)/3'
_refine_ls_weighting_scheme calc
_refine_ls_wR_factor_gt 0.0877
_refine_ls_wR_factor_ref 0.0985
_reflns_number_gt 2299
_reflns_number_total 3643
_reflns_threshold_expression >2sigma(I)
_cod_data_source_file om900636e_si_001.cif
_cod_data_source_block compd2
_cod_original_cell_volume 4151.1(5)
_cod_original_sg_symbol_Hall -C2yc
_cod_original_sg_symbol_H-M C2/c
_cod_original_formula_sum 'C48 H48 N4 O5 Si2 '
_cod_database_code 4070171

loop_
_symmetry_equiv_pos_as_xyz
'x, y, z'
'-x, y, -z+1/2'
'x+1/2, y+1/2, z'
'-x+1/2, y+1/2, -z+1/2'
'-x, -y, -z'
'x, -y, z-1/2'
'-x+1/2, -y+1/2, -z'
'x+1/2, -y+1/2, z-1/2'

loop_
_atom_site_label
_atom_site_type_symbol
_atom_site_fract_x
_atom_site_fract_y
_atom_site_fract_z
_atom_site_U_iso_or_equiv
_atom_site_adp_type
_atom_site_occupancy
_atom_site_symmetry_multiplicity
_atom_site_calc_flag
_atom_site_refinement_flags
_atom_site_disorder_assembly
_atom_site_disorder_group
O3 O 0.5063(5) 0.3716(5) 0.2784(5) 0.134(4) Uani 0.50 1 d P . 1
C23 C 0.5471(5) 0.4677(18) 0.3078(8) 0.097(4) Uani 0.50 1 d P A 1
H23A H 0.5723 0.4143 0.3034 0.116 Uiso 0.50 1 calc PR A 1
H23B H 0.5646 0.4933 0.3670 0.116 Uiso 0.50 1 calc PR A 1
C24 C 0.5273(8) 0.6166(17) 0.2569(12) 0.129(9) Uani 0.50 1 d P A 1
H24A H 0.5354 0.6182 0.2175 0.155 Uiso 0.50 1 calc PR A 1
H24B H 0.5425 0.7123 0.2928 0.155 Uiso 0.50 1 calc PR A 1
C25 C 0.4695(8) 0.611(2) 0.2108(16) 0.175(10) Uani 0.50 1 d P A 1
H25A H 0.4571 0.7096 0.2200 0.209 Uiso 0.50 1 calc PR A 1
H25B H 0.4508 0.5966 0.1503 0.209 Uiso 0.50 1 calc PR A 1
C26 C 0.4619(5) 0.474(2) 0.2457(11) 0.117(4) Uani 0.50 1 d P A 1
H26A H 0.4602 0.5073 0.2905 0.141 Uiso 0.50 1 calc PR A 1
H26B H 0.4295 0.4174 0.2022 0.141 Uiso 0.50 1 calc PR A 1
Si1 Si 0.34403(2) 1.04451(7) 0.23634(4) 0.03872(18) Uani 1 1 d . . .
O1 O 0.35071(5) 1.14618(15) 0.16311(9) 0.0452(4) Uani 1 1 d . . .
O2 O 0.34835(5) 0.89816(16) 0.30734(8) 0.0418(4) Uani 1 1 d . . .
N1 N 0.33558(6) 0.84351(19) 0.16603(10) 0.0377(4) Uani 1 1 d . . .
N2 N 0.42355(7) 0.9929(2) 0.30751(11) 0.0461(5) Uani 1 1 d . . .
C1 C 0.32769(8) 0.6879(3) 0.17195(14) 0.0476(6) Uani 1 1 d . . .
H1 H 0.3285 0.6537 0.2171 0.057 Uiso 1 1 calc R . .
C2 C 0.31821(9) 0.5732(3) 0.11224(15) 0.0523(6) Uani 1 1 d . . .
H2 H 0.3134 0.4641 0.1184 0.063 Uiso 1 1 calc R . .
C3 C 0.31614(8) 0.6217(3) 0.04532(14) 0.0494(6) Uani 1 1 d . . .
H3 H 0.3097 0.5454 0.0055 0.059 Uiso 1 1 calc R . .
C4 C 0.32356(8) 0.7856(3) 0.03557(12) 0.0390(5) Uani 1 1 d . . .
C5 C 0.32159(8) 0.8541(3) -0.03091(14) 0.0510(6) Uani 1 1 d . . .
H5 H 0.3154 0.7880 -0.0741 0.061 Uiso 1 1 calc R . .
C6 C 0.32880(9) 1.0172(3) -0.03202(14) 0.0538(6) Uani 1 1 d . . .
H6 H 0.3271 1.0607 -0.0767 0.065 Uiso 1 1 calc R . .
C7 C 0.33875(8) 1.1223(3) 0.03185(14) 0.0481(6) Uani 1 1 d . . .
H7 H 0.3436 1.2331 0.0292 0.058 Uiso 1 1 calc R . .
C8 C 0.34124(7) 1.0611(2) 0.09807(13) 0.0382(5) Uani 1 1 d . . .
C9 C 0.33346(7) 0.8923(2) 0.09915(12) 0.0348(5) Uani 1 1 d . . .
C10 C 0.46067(9) 1.0540(3) 0.30491(16) 0.0588(7) Uani 1 1 d . . .
H10 H 0.4514 1.1266 0.2620 0.071 Uiso 1 1 calc R . .
C11 C 0.51406(10) 1.0105(4) 0.3664(2) 0.0734(8) Uani 1 1 d . . .
H11 H 0.5398 1.0556 0.3641 0.088 Uiso 1 1 calc R . .
C12 C 0.52816(10) 0.9034(4) 0.42880(19) 0.0745(8) Uani 1 1 d . . .
H12 H 0.5634 0.8743 0.4686 0.089 Uiso 1 1 calc R . .
C13 C 0.49005(9) 0.8360(3) 0.43403(16) 0.0581(7) Uani 1 1 d . . .
C14 C 0.49834(11) 0.7257(3) 0.49457(17) 0.0730(8) Uani 1 1 d . . .
H14 H 0.5323 0.6886 0.5374 0.088 Uiso 1 1 calc R . .
C15 C 0.45700(12) 0.6729(3) 0.49097(16) 0.0734(8) Uani 1 1 d . . .
H15 H 0.4634 0.5989 0.5316 0.088 Uiso 1 1 calc R . .
C16 C 0.40507(10) 0.7249(3) 0.42860(14) 0.0567(6) Uani 1 1 d . . .
H16 H 0.3776 0.6854 0.4277 0.068 Uiso 1 1 calc R . .
C17 C 0.39536(9) 0.8351(3) 0.36892(13) 0.0435(5) Uani 1 1 d . . .
C18 C 0.43788(8) 0.8877(3) 0.37104(14) 0.0445(5) Uani 1 1 d . . .
C19 C 0.35857(8) 1.2356(3) 0.30137(13) 0.0459(6) Uani 1 1 d . . .
H19A H 0.3762 1.2078 0.3604 0.055 Uiso 1 1 calc R . .
H19B H 0.3810 1.3092 0.2983 0.055 Uiso 1 1 calc R . .
C20 C 0.30514(8) 1.3143(3) 0.26261(14) 0.0503(6) Uani 1 1 d . . .
H20A H 0.3069 1.3780 0.3052 0.060 Uiso 1 1 calc R . .
H20B H 0.2956 1.3864 0.2166 0.060 Uiso 1 1 calc R . .
C21 C 0.26405(8) 1.1799(3) 0.22925(13) 0.0476(6) Uani 1 1 d . . .
H21A H 0.2288 1.2262 0.1956 0.057 Uiso 1 1 calc R . .
H21B H 0.2698 1.1196 0.2761 0.057 Uiso 1 1 calc R . .
C22 C 0.26999(8) 1.0672(3) 0.17452(12) 0.0426(5) Uani 1 1 d . . .
H22A H 0.2540 1.1152 0.1192 0.051 Uiso 1 1 calc R . .
H22B H 0.2536 0.9624 0.1668 0.051 Uiso 1 1 calc R . .

loop_
_atom_site_aniso_label
_atom_site_aniso_U_11
_atom_site_aniso_U_22
_atom_site_aniso_U_33
_atom_site_aniso_U_23
_atom_site_aniso_U_13
_atom_site_aniso_U_12
O3 0.083(5) 0.080(3) 0.210(12) 0.052(4) 0.076(8) -0.006(4)
C23 0.082(6) 0.078(7) 0.121(9) 0.016(8) 0.058(7) 0.002(5)
C24 0.089(11) 0.072(11) 0.196(16) 0.068(12) 0.073(11) 0.003(8)
C25 0.090(13) 0.122(16) 0.222(18) 0.102(14) 0.051(12) 0.002(11)
C26 0.088(7) 0.095(10) 0.175(13) 0.035(11) 0.084(10) 0.020(7)
Si1 0.0424(3) 0.0390(3) 0.0404(4) -0.0031(3) 0.0283(3) -0.0020(3)
O1 0.0640(10) 0.0355(8) 0.0516(10) -0.0031(7) 0.0434(8) -0.0057(7)
O2 0.0400(8) 0.0482(8) 0.0369(8) 0.0030(7) 0.0235(7) 0.0031(7)
N1 0.0449(10) 0.0361(10) 0.0380(10) -0.0020(8) 0.0284(9) -0.0043(8)
N2 0.0442(11) 0.0457(11) 0.0539(13) -0.0129(9) 0.0329(10) -0.0061(9)
C1 0.0628(15) 0.0408(13) 0.0478(14) 0.0014(11) 0.0383(13) -0.0063(11)
C2 0.0670(16) 0.0359(13) 0.0583(15) -0.0058(12) 0.0407(13) -0.0085(11)
C3 0.0580(15) 0.0441(14) 0.0469(14) -0.0131(11) 0.0327(12) -0.0055(11)
C4 0.0375(12) 0.0440(13) 0.0339(12) -0.0037(10) 0.0212(10) 0.0000(10)
C5 0.0572(15) 0.0603(16) 0.0380(14) -0.0053(12) 0.0306(12) -0.0028(12)
C6 0.0601(15) 0.0671(17) 0.0429(14) 0.0077(12) 0.0361(13) -0.0003(13)
C7 0.0556(14) 0.0454(13) 0.0516(15) 0.0081(12) 0.0371(12) 0.0006(11)
C8 0.0396(12) 0.0388(13) 0.0416(13) 0.0005(11) 0.0277(11) 0.0013(10)
C9 0.0331(11) 0.0391(12) 0.0352(12) 0.0026(10) 0.0225(10) 0.0007(9)
C10 0.0542(16) 0.0610(16) 0.0756(18) -0.0167(14) 0.0471(15) -0.0091(13)
C11 0.0504(17) 0.079(2) 0.102(2) -0.0316(18) 0.0524(18) -0.0157(15)
C12 0.0425(16) 0.076(2) 0.082(2) -0.0263(17) 0.0265(15) 0.0046(15)
C13 0.0448(15) 0.0565(16) 0.0575(17) -0.0190(13) 0.0236(14) 0.0046(12)
C14 0.0580(18) 0.0657(19) 0.0544(18) -0.0040(14) 0.0139(14) 0.0231(15)
C15 0.084(2) 0.0586(17) 0.0542(17) 0.0095(13) 0.0303(17) 0.0227(16)
C16 0.0675(17) 0.0512(15) 0.0491(15) 0.0032(12) 0.0347(14) 0.0083(13)
C17 0.0475(14) 0.0415(12) 0.0378(13) -0.0059(11) 0.0244(12) 0.0037(11)
C18 0.0406(13) 0.0402(12) 0.0448(14) -0.0116(11) 0.0223(11) 0.0030(11)
C19 0.0455(13) 0.0486(13) 0.0455(14) -0.0070(11) 0.0289(11) -0.0040(11)
C20 0.0616(15) 0.0443(13) 0.0563(15) -0.0041(11) 0.0420(13) 0.0006(12)
C21 0.0422(13) 0.0553(14) 0.0477(14) 0.0069(11) 0.0289(12) 0.0090(11)
C22 0.0445(13) 0.0463(13) 0.0349(12) 0.0011(10) 0.0232(11) -0.0040(10)

loop_
_atom_type_symbol
_atom_type_description
_atom_type_scat_dispersion_real
_atom_type_scat_dispersion_imag
_atom_type_scat_source
C C 0.0033 0.0016 'International Tables Vol C Tables 4.2.6.8 and 6.1.1.4'
H H 0.0000 0.0000 'International Tables Vol C Tables 4.2.6.8 and 6.1.1.4'
N N 0.0061 0.0033 'International Tables Vol C Tables 4.2.6.8 and 6.1.1.4'
O O 0.0106 0.0060 'International Tables Vol C Tables 4.2.6.8 and 6.1.1.4'
Si Si 0.0817 0.0704 'International Tables Vol C Tables 4.2.6.8 and 6.1.1.4'

loop_
_geom_angle_atom_site_label_1
_geom_angle_atom_site_label_2
_geom_angle_atom_site_label_3
_geom_angle
C23 O3 C26 107.1(5)
O3 C23 C24 107.5(11)
O3 C23 H23A 110.2
C24 C23 H23A 110.2
O3 C23 H23B 110.2
C24 C23 H23B 110.2
H23A C23 H23B 108.5
C23 C24 C25 104.4(11)
C23 C24 H24A 110.9
C25 C24 H24A 110.9
C23 C24 H24B 110.9
C25 C24 H24B 110.9
H24A C24 H24B 108.9
C26 C25 C24 104.4(13)
C26 C25 H25A 110.9
C24 C25 H25A 110.9
C26 C25 H25B 110.9
C24 C25 H25B 110.9
H25A C25 H25B 108.9
O3 C26 C25 105.5(12)
O3 C26 H26A 110.6
C25 C26 H26A 110.6
O3 C26 H26B 110.6
C25 C26 H26B 110.6
H26A C26 H26B 108.8
O2 Si1 O1 163.11(7)
O2 Si1 C22 92.12(8)
O1 Si1 C22 98.78(8)
O2 Si1 C19 98.33(8)
O1 Si1 C19 94.03(8)
C22 Si1 C19 92.68(9)
O2 Si1 N2 81.76(7)
O1 Si1 N2 86.56(7)
C22 Si1 N2 173.25(9)
C19 Si1 N2 91.06(8)
O2 Si1 N1 85.23(6)
O1 Si1 N1 81.43(6)
C22 Si1 N1 92.72(8)
C19 Si1 N1 173.42(8)
N2 Si1 N1 83.95(6)
C8 O1 Si1 118.44(12)
C17 O2 Si1 118.81(13)
C1 N1 C9 118.53(18)
C1 N1 Si1 131.39(15)
C9 N1 Si1 109.77(13)
C10 N2 C18 118.7(2)
C10 N2 Si1 131.18(17)
C18 N2 Si1 109.79(13)
N1 C1 C2 121.8(2)
N1 C1 H1 119.1
C2 C1 H1 119.1
C3 C2 C1 119.8(2)
C3 C2 H2 120.1
C1 C2 H2 120.1
C2 C3 C4 120.6(2)
C2 C3 H3 119.7
C4 C3 H3 119.7
C3 C4 C5 127.0(2)
C3 C4 C9 115.82(19)
C5 C4 C9 117.16(19)
C6 C5 C4 119.9(2)
C6 C5 H5 120.0
C4 C5 H5 120.0
C5 C6 C7 122.4(2)
C5 C6 H6 118.8
C7 C6 H6 118.8
C8 C7 C6 119.8(2)
C8 C7 H7 120.1
C6 C7 H7 120.1
O1 C8 C7 126.17(19)
O1 C8 C9 115.84(18)
C7 C8 C9 117.99(19)
N1 C9 C4 123.44(19)
N1 C9 C8 113.79(18)
C4 C9 C8 122.76(19)
N2 C10 C11 120.9(3)
N2 C10 H10 119.6
C11 C10 H10 119.6
C12 C11 C10 120.3(3)
C12 C11 H11 119.8
C10 C11 H11 119.8
C11 C12 C13 120.7(3)
C11 C12 H12 119.7
C13 C12 H12 119.7
C14 C13 C12 127.4(3)
C14 C13 C18 117.2(2)
C12 C13 C18 115.3(3)
C15 C14 C13 120.1(2)
C15 C14 H14 120.0
C13 C14 H14 120.0
C14 C15 C16 122.8(3)
C14 C15 H15 118.6
C16 C15 H15 118.6
C17 C16 C15 119.0(2)
C17 C16 H16 120.5
C15 C16 H16 120.5
O2 C17 C16 125.6(2)
O2 C17 C18 115.8(2)
C16 C17 C18 118.6(2)
N2 C18 C13 124.0(2)
N2 C18 C17 113.65(19)
C13 C18 C17 122.3(2)
C20 C19 Si1 105.99(14)
C20 C19 H19A 110.5
Si1 C19 H19A 110.5
C20 C19 H19B 110.5
Si1 C19 H19B 110.5
H19A C19 H19B 108.7
C21 C20 C19 108.45(17)
C21 C20 H20A 110.0
C19 C20 H20A 110.0
C21 C20 H20B 110.0
C19 C20 H20B 110.0
H20A C20 H20B 108.4
C20 C21 C22 107.18(17)
C20 C21 H21A 110.3
C22 C21 H21A 110.3
C20 C21 H21B 110.3
C22 C21 H21B 110.3
H21A C21 H21B 108.5
C21 C22 Si1 104.53(13)
C21 C22 H22A 110.8
Si1 C22 H22A 110.8
C21 C22 H22B 110.8
Si1 C22 H22B 110.8
H22A C22 H22B 108.9

loop_
_geom_bond_atom_site_label_1
_geom_bond_atom_site_label_2
_geom_bond_distance
O3 C23 1.319(13)
O3 C26 1.419(14)
C23 C24 1.462(19)
C23 H23A 0.9700
C23 H23B 0.9700
C24 C25 1.481(8)
C24 H24A 0.9700
C24 H24B 0.9700
C25 C26 1.42(2)
C25 H25A 0.9700
C25 H25B 0.9700
C26 H26A 0.9700
C26 H26B 0.9700
Si1 O2 1.7975(14)
Si1 O1 1.8071(14)
Si1 C22 1.898(2)
Si1 C19 1.902(2)
Si1 N2 2.0633(18)
Si1 N1 2.0732(16)
O1 C8 1.335(2)
O2 C17 1.333(2)
N1 C1 1.322(2)
N1 C9 1.356(2)
N2 C10 1.323(3)
N2 C18 1.360(3)
C1 C2 1.398(3)
C1 H1 0.9300
C2 C3 1.356(3)
C2 H2 0.9300
C3 C4 1.401(3)
C3 H3 0.9300
C4 C5 1.407(3)
C4 C9 1.408(3)
C5 C6 1.362(3)
C5 H5 0.9300
C6 C7 1.404(3)
C6 H6 0.9300
C7 C8 1.370(3)
C7 H7 0.9300
C8 C9 1.410(3)
C10 C11 1.409(3)
C10 H10 0.9300
C11 C12 1.356(4)
C11 H11 0.9300
C12 C13 1.404(4)
C12 H12 0.9300
C13 C14 1.399(4)
C13 C18 1.406(3)
C14 C15 1.356(4)
C14 H14 0.9300
C15 C16 1.400(3)
C15 H15 0.9300
C16 C17 1.370(3)
C16 H16 0.9300
C17 C18 1.407(3)
C19 C20 1.525(3)
C19 H19A 0.9700
C19 H19B 0.9700
C20 C21 1.524(3)
C20 H20A 0.9700
C20 H20B 0.9700
C21 C22 1.531(3)
C21 H21A 0.9700
C21 H21B 0.9700
C22 H22A 0.9700
C22 H22B 0.9700

loop_
_geom_torsion_atom_site_label_1
_geom_torsion_atom_site_label_2
_geom_torsion_atom_site_label_3
_geom_torsion_atom_site_label_4
_geom_torsion
C26 O3 C23 C24 -30.2(13)
O3 C23 C24 C25 14(3)
C23 C24 C25 C26 7(3)
C23 O3 C26 C25 34.8(18)
C24 C25 C26 O3 -24(3)
O2 Si1 O1 C8 46.2(3)
C22 Si1 O1 C8 -83.45(14)
C19 Si1 O1 C8 -176.79(14)
N2 Si1 O1 C8 92.39(14)
N1 Si1 O1 C8 8.00(13)
O1 Si1 O2 C17 49.4(3)
C22 Si1 O2 C17 179.81(14)
C19 Si1 O2 C17 -87.17(15)
N2 Si1 O2 C17 2.70(14)
N1 Si1 O2 C17 87.26(14)
O2 Si1 N1 C1 10.40(19)
O1 Si1 N1 C1 -180.0(2)
C22 Si1 N1 C1 -81.5(2)
N2 Si1 N1 C1 92.60(19)
O2 Si1 N1 C9 -176.27(13)
O1 Si1 N1 C9 -6.64(12)
C22 Si1 N1 C9 91.83(14)
N2 Si1 N1 C9 -94.07(13)
O2 Si1 N2 C10 -177.02(19)
O1 Si1 N2 C10 15.22(19)
C19 Si1 N2 C10 -78.8(2)
N1 Si1 N2 C10 96.95(19)
O2 Si1 N2 C18 -3.38(13)
O1 Si1 N2 C18 -171.14(14)
C19 Si1 N2 C18 94.89(14)
N1 Si1 N2 C18 -89.40(14)
C9 N1 C1 C2 1.1(3)
Si1 N1 C1 C2 173.98(15)
N1 C1 C2 C3 -1.0(3)
C1 C2 C3 C4 0.2(3)
C2 C3 C4 C5 -178.8(2)
C2 C3 C4 C9 0.5(3)
C3 C4 C5 C6 178.9(2)
C9 C4 C5 C6 -0.4(3)
C4 C5 C6 C7 0.6(3)
C5 C6 C7 C8 -0.3(3)
Si1 O1 C8 C7 172.39(16)
Si1 O1 C8 C9 -8.0(2)
C6 C7 C8 O1 179.51(19)
C6 C7 C8 C9 -0.1(3)
C1 N1 C9 C4 -0.4(3)
Si1 N1 C9 C4 -174.68(15)
C1 N1 C9 C8 178.63(18)
Si1 N1 C9 C8 4.3(2)
C3 C4 C9 N1 -0.4(3)
C5 C4 C9 N1 178.91(18)
C3 C4 C9 C8 -179.35(18)
C5 C4 C9 C8 0.0(3)
O1 C8 C9 N1 1.6(2)
C7 C8 C9 N1 -178.75(17)
O1 C8 C9 C4 -179.41(17)
C7 C8 C9 C4 0.3(3)
C18 N2 C10 C11 0.4(3)
Si1 N2 C10 C11 173.54(16)
N2 C10 C11 C12 0.8(4)
C10 C11 C12 C13 -1.0(4)
C11 C12 C13 C14 -179.5(2)
C11 C12 C13 C18 0.0(3)
C12 C13 C14 C15 179.6(2)
C18 C13 C14 C15 0.1(4)
C13 C14 C15 C16 -0.5(4)
C14 C15 C16 C17 -0.6(4)
Si1 O2 C17 C16 178.79(17)
Si1 O2 C17 C18 -1.5(2)
C15 C16 C17 O2 -178.3(2)
C15 C16 C17 C18 2.0(3)
C10 N2 C18 C13 -1.4(3)
Si1 N2 C18 C13 -175.95(16)
C10 N2 C18 C17 177.99(18)
Si1 N2 C18 C17 3.4(2)
C14 C13 C18 N2 -179.2(2)
C12 C13 C18 N2 1.2(3)
C14 C13 C18 C17 1.4(3)
C12 C13 C18 C17 -178.1(2)
O2 C17 C18 N2 -1.6(3)
C16 C17 C18 N2 178.11(18)
O2 C17 C18 C13 177.80(18)
C16 C17 C18 C13 -2.5(3)
O2 Si1 C19 C20 -99.74(14)
O1 Si1 C19 C20 91.80(15)
C22 Si1 C19 C20 -7.20(15)
N2 Si1 C19 C20 178.43(15)
Si1 C19 C20 C21 32.9(2)
C19 C20 C21 C22 -50.1(2)
C20 C21 C22 Si1 41.83(19)
O2 Si1 C22 C21 78.94(13)
O1 Si1 C22 C21 -114.01(13)
C19 Si1 C22 C21 -19.51(15)
N1 Si1 C22 C21 164.25(13)
